data_7128046
loop_
_publ_author_name
'Galadzhun, Iurii'
'Kulmaczewski, Rafal'
'Shahid, Namrah'
'Cespedes, Oscar'
'Howard, Mark J.'
'Halcrow, Malcolm A.'

_publ_section_title
;
 The flexibility of long chain substituents influences spin-crossover in
 isomorphous lipid bilayer crystals.
;
_journal_issue 33
_journal_name_full 'Chemical communications (Cambridge, England)'
_journal_page_first 4039
_journal_page_last 4042
_journal_paper_doi 10.1039/d1cc01073e
_journal_volume 57
_journal_year 2021
_chemical_formula_moiety 'C23 H33 N5'
_chemical_formula_sum 'C23 H33 N5'
_chemical_formula_weight 379.54
_chemical_name_systematic
;
2-(4-Dodecylpyrazol-1-yl)-6-(pyrazol-1-yl)pyridine 
;
_space_group_crystal_system triclinic
_space_group_IT_number 2
_space_group_name_Hall '-P 1'
_space_group_name_H-M_alt 'P -1'
_atom_sites_solution_hydrogens geom
_atom_sites_solution_primary direct
_atom_sites_solution_secondary difmap
_audit_creation_date 2019-07-18
_audit_creation_method
;
  Olex2 1.2
  (compiled Apr 23 2013 17:54:37, GUI svn.r4466)
;
_audit_update_record
;
2021-02-20 deposited with the CCDC.	2021-03-22 downloaded from the CCDC.
;
_cell_angle_alpha 95.529(1)
_cell_angle_beta 94.405(1)
_cell_angle_gamma 90.258(1)
_cell_formula_units_Z 2
_cell_length_a 5.3890(1)
_cell_length_b 10.1738(1)
_cell_length_c 19.2473(3)
_cell_measurement_reflns_used 7109
_cell_measurement_temperature 100(2)
_cell_measurement_theta_max 35.26
_cell_measurement_theta_min 1.03
_cell_volume 1047.18(3)
_computing_cell_refinement 'XIA2 0.4.0.438-g4431aaa (Winter, 2010)'
_computing_data_reduction 'XIA2 0.4.0.438-g4431aaa (Winter, 2010)'
_computing_molecular_graphics 'XSEED (Barbour, 2001)'
_computing_publication_material
;
O. V. Dolomanov, L. J. Bourhis, R. J. Gildea, J. A. K. Howard and H. Puschmann,
OLEX2: a complete structure solution, refinement and analysis program.
J. Appl. Cryst. (2009). 42, 339-341.
;
_computing_structure_refinement 'SHELXL-97 (Sheldrick, 1997)'
_computing_structure_solution 'SHELXS-97 (Sheldrick, 1990)'
_diffrn_ambient_temperature 100(2)
_diffrn_measured_fraction_theta_full 0.953
_diffrn_measured_fraction_theta_max 0.796
_diffrn_measurement_device_type 'Fluid Film Devices'
_diffrn_measurement_method 'shutterless scans'
_diffrn_radiation_monochromator 'silicon 111'
_diffrn_radiation_source 'Diamond Light Source station I19'
_diffrn_radiation_type synchrotron
_diffrn_radiation_wavelength 0.68890
_diffrn_reflns_av_R_equivalents 0.0678
_diffrn_reflns_av_unetI/netI 0.1195
_diffrn_reflns_limit_h_max 8
_diffrn_reflns_limit_h_min -8
_diffrn_reflns_limit_k_max 17
_diffrn_reflns_limit_k_min -12
_diffrn_reflns_limit_l_max 32
_diffrn_reflns_limit_l_min -32
_diffrn_reflns_number 15685
_diffrn_reflns_theta_full 24.62
_diffrn_reflns_theta_max 35.66
_diffrn_reflns_theta_min 1.03
_diffrn_standards_decay_% 0
_diffrn_standards_interval_count 0
_diffrn_standards_interval_time 0
_diffrn_standards_number 0
_exptl_absorpt_coefficient_mu 0.069
_exptl_absorpt_correction_T_max 1.000
_exptl_absorpt_correction_T_min 0.999
_exptl_absorpt_correction_type multi-scan
_exptl_absorpt_process_details
;
SADABS (Sheldrick, 2002).  University of Gottingen, Germany.
;
_exptl_crystal_colour colourless
_exptl_crystal_density_diffrn 1.204
_exptl_crystal_density_method 'not measured'
_exptl_crystal_description fragment
_exptl_crystal_F_000 412
_exptl_crystal_recrystallization_method 'Re-crystallisation from solvent: 1,2-dichloroethane/pentane'
_exptl_crystal_size_max 0.06
_exptl_crystal_size_mid 0.03
_exptl_crystal_size_min 0.01
_refine_diff_density_max 0.358
_refine_diff_density_min -0.337
_refine_diff_density_rms 0.059
_refine_ls_extinction_method none
_refine_ls_goodness_of_fit_ref 0.972
_refine_ls_hydrogen_treatment refxyz
_refine_ls_matrix_type full
_refine_ls_number_parameters 352
_refine_ls_number_reflns 8455
_refine_ls_number_restraints 0
_refine_ls_restrained_S_all 0.972
_refine_ls_R_factor_all 0.0812
_refine_ls_R_factor_gt 0.0543
_refine_ls_shift/su_max 0.000
_refine_ls_shift/su_mean 0.000
_refine_ls_structure_factor_coef Fsqd
_refine_ls_weighting_details 'calc w=1/[\s^2^(Fo^2^)+(0.0395P)^2^+0.0000P] where P=(Fo^2^+2Fc^2^)/3'
_refine_ls_weighting_scheme calc
_refine_ls_wR_factor_gt 0.1385
_refine_ls_wR_factor_ref 0.1492
_reflns_number_gt 5654
_reflns_number_total 8455
_reflns_threshold_expression >2sigma(I)
_cod_data_source_file d1cc01073e2.cif
_cod_data_source_block ig14c12m
_cod_depositor_comments 'Adding full bibliography for 7128045--7128048.cif.'
_cod_database_code 7128046
_olex2_refinement_description
;
1. Fixed Uiso
 At 1.2 times of:
  All C(H) groups, All C(H,H) groups
 At 1.5 times of:
  All C(H,H,H) groups
;

loop_
_space_group_symop_id
_space_group_symop_operation_xyz
1 'x, y, z'
2 '-x, -y, -z'

loop_
_atom_site_label
_atom_site_type_symbol
_atom_site_fract_x
_atom_site_fract_y
_atom_site_fract_z
_atom_site_U_iso_or_equiv
_atom_site_adp_type
_atom_site_occupancy
_atom_site_symmetry_multiplicity
_atom_site_calc_flag
_atom_site_refinement_flags
_atom_site_disorder_assembly
_atom_site_disorder_group
N1 N 1.42002(13) 0.19581(7) 0.12097(4) 0.01883(15) Uani 1 1 d . . .
C2 C 1.59598(16) 0.13158(9) 0.08672(4) 0.01887(17) Uani 1 1 d . . .
C3 C 1.75808(16) 0.18983(9) 0.04519(5) 0.02061(17) Uani 1 1 d . . .
H3 H 1.884(2) 0.1360(12) 0.0222(6) 0.025 Uiso 1 1 d . . .
C4 C 1.72739(17) 0.32339(9) 0.03902(5) 0.02209(18) Uani 1 1 d . . .
H4 H 1.833(2) 0.3701(11) 0.0101(6) 0.027 Uiso 1 1 d . . .
C5 C 1.54567(17) 0.39418(9) 0.07309(5) 0.02067(17) Uani 1 1 d . . .
H5 H 1.518(2) 0.4890(11) 0.0702(6) 0.025 Uiso 1 1 d . . .
C6 C 1.39808(15) 0.32404(9) 0.11374(4) 0.01835(16) Uani 1 1 d . . .
N7 N 1.60818(13) -0.00463(8) 0.09525(4) 0.01960(15) Uani 1 1 d . . .
N8 N 1.80463(15) -0.07771(8) 0.07369(4) 0.02380(17) Uani 1 1 d . . .
C9 C 1.75458(19) -0.19821(10) 0.09010(5) 0.02450(19) Uani 1 1 d . . .
H9 H 1.871(2) -0.2698(12) 0.0788(6) 0.029 Uiso 1 1 d . . .
C10 C 1.52883(17) -0.20482(9) 0.12173(5) 0.02327(18) Uani 1 1 d . . .
H10 H 1.452(2) -0.2812(11) 0.1384(6) 0.028 Uiso 1 1 d . . .
C11 C 1.43902(17) -0.07922(9) 0.12421(5) 0.02178(18) Uani 1 1 d . . .
H11 H 1.288(2) -0.0417(11) 0.1389(6) 0.026 Uiso 1 1 d . . .
N12 N 1.21381(13) 0.38847(7) 0.15260(4) 0.01858(15) Uani 1 1 d . . .
N13 N 1.16207(14) 0.51819(7) 0.14747(4) 0.02110(16) Uani 1 1 d . . .
C14 C 0.99224(17) 0.54498(9) 0.19345(5) 0.02119(18) Uani 1 1 d . . .
H14 H 0.930(2) 0.6352(11) 0.1989(6) 0.025 Uiso 1 1 d . . .
C15 C 0.93202(16) 0.43521(9) 0.22838(5) 0.01905(16) Uani 1 1 d . . .
C16 C 1.07804(16) 0.33581(9) 0.20061(5) 0.01972(17) Uani 1 1 d . . .
H16 H 1.094(2) 0.2463(11) 0.2096(6) 0.024 Uiso 1 1 d . . .
C17 C 0.75329(17) 0.42576(9) 0.28387(5) 0.02086(17) Uani 1 1 d . . .
H17A H 0.843(2) 0.3987(11) 0.3272(6) 0.025 Uiso 1 1 d . . .
H17B H 0.626(2) 0.3592(12) 0.2682(6) 0.025 Uiso 1 1 d . . .
C18 C 0.61885(17) 0.55389(9) 0.30470(5) 0.02015(17) Uani 1 1 d . . .
H18A H 0.748(2) 0.6257(12) 0.3193(6) 0.024 Uiso 1 1 d . . .
H18B H 0.516(2) 0.5820(11) 0.2639(6) 0.024 Uiso 1 1 d . . .
C19 C 0.45247(17) 0.53733(9) 0.36400(5) 0.02050(17) Uani 1 1 d . . .
H19A H 0.554(2) 0.5080(11) 0.4055(6) 0.025 Uiso 1 1 d . . .
H19B H 0.329(2) 0.4620(11) 0.3489(6) 0.025 Uiso 1 1 d . . .
C20 C 0.31089(17) 0.66153(9) 0.38714(5) 0.02093(17) Uani 1 1 d . . .
H20A H 0.432(2) 0.7355(11) 0.4023(6) 0.025 Uiso 1 1 d . . .
H20B H 0.205(2) 0.6865(11) 0.3465(6) 0.025 Uiso 1 1 d . . .
C21 C 0.15063(17) 0.64201(9) 0.44739(5) 0.02049(17) Uani 1 1 d . . .
H21A H 0.255(2) 0.6160(11) 0.4889(6) 0.025 Uiso 1 1 d . . .
H21B H 0.033(2) 0.5684(11) 0.4304(6) 0.025 Uiso 1 1 d . . .
C22 C 0.00554(17) 0.76414(9) 0.47185(5) 0.02096(17) Uani 1 1 d . . .
H22A H 0.126(2) 0.8397(12) 0.4877(6) 0.025 Uiso 1 1 d . . .
H22B H -0.106(2) 0.7888(11) 0.4321(6) 0.025 Uiso 1 1 d . . .
C23 C -0.15149(17) 0.74301(9) 0.53240(5) 0.02045(17) Uani 1 1 d . . .
H23A H -0.043(2) 0.7167(11) 0.5738(6) 0.025 Uiso 1 1 d . . .
H23B H -0.273(2) 0.6717(11) 0.5161(6) 0.025 Uiso 1 1 d . . .
C24 C -0.29812(17) 0.86442(9) 0.55718(5) 0.02173(18) Uani 1 1 d . . .
H24A H -0.174(2) 0.9413(12) 0.5724(6) 0.026 Uiso 1 1 d . . .
H24B H -0.412(2) 0.8911(11) 0.5163(6) 0.026 Uiso 1 1 d . . .
C25 C -0.45408(17) 0.84261(9) 0.61800(5) 0.02102(17) Uani 1 1 d . . .
H25A H -0.347(2) 0.8177(11) 0.6578(6) 0.025 Uiso 1 1 d . . .
H25B H -0.571(2) 0.7669(12) 0.6017(6) 0.025 Uiso 1 1 d . . .
C26 C -0.60542(17) 0.96273(9) 0.64210(5) 0.02236(18) Uani 1 1 d . . .
H26A H -0.492(2) 1.0376(12) 0.6560(6) 0.027 Uiso 1 1 d . . .
H26B H -0.717(2) 0.9889(11) 0.6009(6) 0.027 Uiso 1 1 d . . .
C27 C -0.76296(19) 0.94057(10) 0.70228(5) 0.02460(19) Uani 1 1 d . . .
H27A H -0.652(2) 0.9179(12) 0.7434(7) 0.030 Uiso 1 1 d . . .
H27B H -0.878(2) 0.8639(12) 0.6867(7) 0.030 Uiso 1 1 d . . .
C28 C -0.9149(2) 1.06118(12) 0.72461(6) 0.0308(2) Uani 1 1 d . . .
H28A H -0.801(3) 1.1393(14) 0.7404(8) 0.046 Uiso 1 1 d . . .
H28B H -1.033(3) 1.0835(14) 0.6852(8) 0.046 Uiso 1 1 d . . .
H28C H -1.015(3) 1.0479(14) 0.7664(8) 0.046 Uiso 1 1 d . . .

loop_
_atom_site_aniso_label
_atom_site_aniso_U_11
_atom_site_aniso_U_22
_atom_site_aniso_U_33
_atom_site_aniso_U_23
_atom_site_aniso_U_13
_atom_site_aniso_U_12
N1 0.0165(3) 0.0205(3) 0.0192(3) -0.0017(3) 0.0038(3) 0.0014(3)
C2 0.0172(4) 0.0212(4) 0.0176(4) -0.0016(3) 0.0018(3) 0.0017(3)
C3 0.0181(4) 0.0245(4) 0.0192(4) -0.0008(3) 0.0053(3) 0.0016(3)
C4 0.0209(4) 0.0253(4) 0.0203(4) 0.0006(3) 0.0053(3) -0.0005(3)
C5 0.0215(4) 0.0206(4) 0.0201(4) 0.0002(3) 0.0046(3) 0.0001(3)
C6 0.0164(4) 0.0210(4) 0.0171(4) -0.0020(3) 0.0027(3) 0.0007(3)
N7 0.0168(3) 0.0216(3) 0.0206(4) -0.0005(3) 0.0056(3) 0.0029(3)
N8 0.0216(4) 0.0246(4) 0.0260(4) 0.0009(3) 0.0080(3) 0.0069(3)
C9 0.0264(5) 0.0234(4) 0.0241(4) 0.0010(3) 0.0056(3) 0.0060(4)
C10 0.0237(4) 0.0222(4) 0.0238(4) 0.0004(3) 0.0037(3) 0.0002(3)
C11 0.0175(4) 0.0241(4) 0.0235(4) -0.0017(3) 0.0053(3) 0.0000(3)
N12 0.0182(3) 0.0191(3) 0.0186(3) -0.0006(3) 0.0053(3) 0.0021(3)
N13 0.0218(4) 0.0190(3) 0.0229(4) 0.0004(3) 0.0061(3) 0.0022(3)
C14 0.0213(4) 0.0213(4) 0.0212(4) -0.0002(3) 0.0051(3) 0.0030(3)
C15 0.0178(4) 0.0217(4) 0.0174(4) -0.0006(3) 0.0028(3) 0.0021(3)
C16 0.0199(4) 0.0212(4) 0.0184(4) 0.0004(3) 0.0048(3) 0.0027(3)
C17 0.0205(4) 0.0223(4) 0.0201(4) 0.0000(3) 0.0057(3) 0.0029(3)
C18 0.0185(4) 0.0219(4) 0.0202(4) 0.0004(3) 0.0050(3) 0.0031(3)
C19 0.0183(4) 0.0231(4) 0.0202(4) -0.0003(3) 0.0048(3) 0.0022(3)
C20 0.0191(4) 0.0227(4) 0.0212(4) 0.0007(3) 0.0049(3) 0.0030(3)
C21 0.0186(4) 0.0225(4) 0.0204(4) -0.0002(3) 0.0049(3) 0.0023(3)
C22 0.0195(4) 0.0221(4) 0.0216(4) 0.0003(3) 0.0055(3) 0.0025(3)
C23 0.0193(4) 0.0219(4) 0.0203(4) 0.0001(3) 0.0044(3) 0.0020(3)
C24 0.0205(4) 0.0225(4) 0.0227(4) 0.0006(3) 0.0067(3) 0.0024(3)
C25 0.0194(4) 0.0224(4) 0.0212(4) -0.0003(3) 0.0045(3) 0.0026(3)
C26 0.0209(4) 0.0226(4) 0.0237(4) -0.0008(3) 0.0062(3) 0.0020(3)
C27 0.0250(5) 0.0277(5) 0.0213(4) -0.0009(4) 0.0067(3) 0.0043(4)
C28 0.0305(5) 0.0349(6) 0.0271(5) -0.0037(4) 0.0100(4) 0.0080(4)

loop_
_atom_type_symbol
_atom_type_description
_atom_type_scat_dispersion_real
_atom_type_scat_dispersion_imag
_atom_type_scat_source
C C 0.0032 0.0015 'International Tables Vol C Tables 4.2.6.8 and 6.1.1.4'
H H 0.0000 0.0000 'International Tables Vol C Tables 4.2.6.8 and 6.1.1.4'
N N 0.0060 0.0030 'International Tables Vol C Tables 4.2.6.8 and 6.1.1.4'

loop_
_geom_angle_atom_site_label_1
_geom_angle_atom_site_label_2
_geom_angle_atom_site_label_3
_geom_angle
_geom_angle_site_symmetry_1
_geom_angle_site_symmetry_3
_geom_angle_publ_flag
C6 N1 C2 116.82(8) . . ?
N1 C2 C3 124.63(8) . . ?
N1 C2 N7 114.44(8) . . ?
C3 C2 N7 120.93(8) . . ?
C2 C3 H3 119.7(7) . . ?
C4 C3 C2 116.43(8) . . ?
C4 C3 H3 123.9(7) . . ?
C3 C4 H4 120.6(7) . . ?
C3 C4 C5 121.08(9) . . ?
C5 C4 H4 118.3(7) . . ?
C4 C5 H5 123.6(7) . . ?
C4 C5 C6 116.60(8) . . ?
C6 C5 H5 119.8(7) . . ?
N1 C6 C5 124.43(8) . . ?
N1 C6 N12 114.68(8) . . ?
C5 C6 N12 120.86(8) . . ?
N8 N7 C2 120.70(7) . . ?
N8 N7 C11 111.92(8) . . ?
C11 N7 C2 127.38(7) . . ?
C9 N8 N7 104.04(8) . . ?
N8 C9 H9 119.2(7) . . ?
N8 C9 C10 112.45(9) . . ?
C10 C9 H9 128.3(7) . . ?
C9 C10 H10 128.2(7) . . ?
C11 C10 C9 104.82(8) . . ?
C11 C10 H10 126.9(7) . . ?
N7 C11 H11 120.6(7) . . ?
C10 C11 N7 106.78(8) . . ?
C10 C11 H11 132.5(7) . . ?
N13 N12 C6 121.09(7) . . ?
N13 N12 C16 112.04(7) . . ?
C16 N12 C6 126.80(8) . . ?
C14 N13 N12 103.89(7) . . ?
N13 C14 H14 117.5(7) . . ?
N13 C14 C15 112.93(8) . . ?
C15 C14 H14 129.6(7) . . ?
C14 C15 C17 129.04(8) . . ?
C16 C15 C14 104.08(8) . . ?
C16 C15 C17 126.88(8) . . ?
N12 C16 C15 107.07(8) . . ?
N12 C16 H16 121.5(7) . . ?
C15 C16 H16 131.4(7) . . ?
C15 C17 H17A 109.8(6) . . ?
C15 C17 H17B 110.1(7) . . ?
C15 C17 C18 114.85(8) . . ?
H17A C17 H17B 107.8(10) . . ?
C18 C17 H17A 106.9(7) . . ?
C18 C17 H17B 107.1(7) . . ?
C17 C18 H18A 108.5(6) . . ?
C17 C18 H18B 110.2(7) . . ?
H18A C18 H18B 107.0(9) . . ?
C19 C18 C17 111.28(8) . . ?
C19 C18 H18A 110.5(6) . . ?
C19 C18 H18B 109.3(6) . . ?
C18 C19 H19A 110.1(7) . . ?
C18 C19 H19B 109.1(6) . . ?
C18 C19 C20 114.08(8) . . ?
H19A C19 H19B 105.0(9) . . ?
C20 C19 H19A 109.0(7) . . ?
C20 C19 H19B 109.2(6) . . ?
C19 C20 H20A 109.4(7) . . ?
C19 C20 H20B 108.2(7) . . ?
H20A C20 H20B 108.2(9) . . ?
C21 C20 C19 112.58(8) . . ?
C21 C20 H20A 108.7(7) . . ?
C21 C20 H20B 109.6(7) . . ?
C20 C21 H21A 110.8(7) . . ?
C20 C21 H21B 106.3(7) . . ?
C20 C21 C22 114.07(8) . . ?
H21A C21 H21B 108.6(9) . . ?
C22 C21 H21A 107.3(7) . . ?
C22 C21 H21B 109.7(6) . . ?
C21 C22 H22A 109.5(7) . . ?
C21 C22 H22B 108.7(7) . . ?
H22A C22 H22B 109.1(9) . . ?
C23 C22 C21 113.26(8) . . ?
C23 C22 H22A 107.8(7) . . ?
C23 C22 H22B 108.4(7) . . ?
C22 C23 H23A 110.5(7) . . ?
C22 C23 H23B 107.7(7) . . ?
C22 C23 C24 113.74(8) . . ?
H23A C23 H23B 109.6(9) . . ?
C24 C23 H23A 107.8(7) . . ?
C24 C23 H23B 107.4(6) . . ?
C23 C24 H24A 108.4(6) . . ?
C23 C24 H24B 108.9(7) . . ?
H24A C24 H24B 107.7(9) . . ?
C25 C24 C23 113.42(8) . . ?
C25 C24 H24A 109.0(7) . . ?
C25 C24 H24B 109.2(7) . . ?
C24 C25 H25A 110.1(7) . . ?
C24 C25 H25B 106.9(7) . . ?
C24 C25 C26 113.72(8) . . ?
H25A C25 H25B 108.2(10) . . ?
C26 C25 H25A 108.8(7) . . ?
C26 C25 H25B 109.0(6) . . ?
C25 C26 H26A 108.9(7) . . ?
C25 C26 H26B 109.0(7) . . ?
H26A C26 H26B 106.1(9) . . ?
C27 C26 C25 113.73(8) . . ?
C27 C26 H26A 109.4(7) . . ?
C27 C26 H26B 109.4(7) . . ?
C26 C27 H27A 109.2(7) . . ?
C26 C27 H27B 107.9(7) . . ?
C26 C27 C28 112.67(9) . . ?
H27A C27 H27B 108.8(10) . . ?
C28 C27 H27A 108.8(7) . . ?
C28 C27 H27B 109.4(7) . . ?
C27 C28 H28A 110.4(8) . . ?
C27 C28 H28B 110.5(8) . . ?
C27 C28 H28C 112.8(8) . . ?
H28A C28 H28B 109.5(12) . . ?
H28A C28 H28C 105.4(11) . . ?
H28B C28 H28C 108.2(11) . . ?

loop_
_geom_bond_atom_site_label_1
_geom_bond_atom_site_label_2
_geom_bond_distance
_geom_bond_site_symmetry_2
_geom_bond_publ_flag
N1 C2 1.3339(12) . ?
N1 C6 1.3300(12) . ?
C2 C3 1.3954(12) . ?
C2 N7 1.4123(12) . ?
C3 H3 0.980(12) . ?
C3 C4 1.3849(13) . ?
C4 H4 0.980(12) . ?
C4 C5 1.3863(13) . ?
C5 H5 0.983(11) . ?
C5 C6 1.3972(12) . ?
C6 N12 1.4145(11) . ?
N7 N8 1.3642(10) . ?
N7 C11 1.3678(12) . ?
N8 C9 1.3267(13) . ?
C9 H9 0.981(11) . ?
C9 C10 1.4058(14) . ?
C10 H10 0.972(12) . ?
C10 C11 1.3663(13) . ?
C11 H11 0.950(11) . ?
N12 N13 1.3615(10) . ?
N12 C16 1.3681(11) . ?
N13 C14 1.3323(12) . ?
C14 H14 0.977(11) . ?
C14 C15 1.4070(13) . ?
C15 C16 1.3767(12) . ?
C15 C17 1.5015(12) . ?
C16 H16 0.946(11) . ?
C17 H17A 0.995(12) . ?
C17 H17B 0.971(12) . ?
C17 C18 1.5288(12) . ?
C18 H18A 1.011(12) . ?
C18 H18B 0.990(12) . ?
C18 C19 1.5257(12) . ?
C19 H19A 1.004(12) . ?
C19 H19B 1.020(12) . ?
C19 C20 1.5263(13) . ?
C20 H20A 1.002(12) . ?
C20 H20B 0.987(12) . ?
C20 C21 1.5254(12) . ?
C21 H21A 1.000(12) . ?
C21 H21B 0.995(12) . ?
C21 C22 1.5262(13) . ?
C22 H22A 1.011(12) . ?
C22 H22B 0.989(12) . ?
C22 C23 1.5227(12) . ?
C23 H23A 1.009(12) . ?
C23 H23B 0.987(12) . ?
C23 C24 1.5267(13) . ?
C24 H24A 1.033(12) . ?
C24 H24B 1.019(12) . ?
C24 C25 1.5249(13) . ?
C25 H25A 0.976(12) . ?
C25 H25B 1.002(12) . ?
C25 C26 1.5270(13) . ?
C26 H26A 0.979(13) . ?
C26 H26B 1.016(12) . ?
C26 C27 1.5208(13) . ?
C27 H27A 1.002(12) . ?
C27 H27B 1.004(13) . ?
C27 C28 1.5238(14) . ?
C28 H28A 1.010(15) . ?
C28 H28B 0.995(15) . ?
C28 H28C 1.021(14) . ?
